data_4036694
loop_
_publ_author_name
'Liang, Zhi-Qin'
'Yi, Liang'
'Chen, Kun-Quan'
'Ye, Song'

_publ_section_title
;
 N-Heterocyclic Carbene-Catalyzed [3 + 4] Annulation of Enals and Alkenyl
 Thiazolones: Enantioselective Synthesis of Thiazole-Fused \e-Lactones.
;
_journal_issue 11
_journal_name_full 'The Journal of organic chemistry'
_journal_page_first 4841
_journal_page_last 4846
_journal_paper_doi 10.1021/acs.joc.6b00313
_journal_volume 81
_journal_year 2016
_chemical_absolute_configuration ad
_chemical_formula_moiety 'C22 H21 N O2 S'
_chemical_formula_sum 'C22 H21 N O2 S'
_chemical_formula_weight 363.46
_space_group_crystal_system orthorhombic
_space_group_IT_number 19
_space_group_name_Hall 'P 2ac 2ab'
_space_group_name_H-M_alt 'P 21 21 21'
_atom_sites_solution_hydrogens geom
_atom_sites_solution_primary direct
_audit_creation_date 2015-09-28
_audit_creation_method
;
Olex2 1.2
(compiled 2015.01.26 svn.r3150 for OlexSys, GUI svn.r4998)
;
_cell_angle_alpha 90
_cell_angle_beta 90
_cell_angle_gamma 90
_cell_formula_units_Z 4
_cell_length_a 9.769(2)
_cell_length_b 10.877(3)
_cell_length_c 18.235(4)
_cell_measurement_reflns_used 6247
_cell_measurement_temperature 173.1500
_cell_measurement_theta_max 27.4764
_cell_measurement_theta_min 1.8724
_cell_volume 1937.6(8)
_computing_cell_refinement 'CrystalClear (Rigaku Inc., 2007)'
_computing_data_collection 'CrystalClear (Rigaku Inc., 2007)'
_computing_data_reduction 'CrystalClear (Rigaku Inc., 2007)'
_computing_molecular_graphics 'Olex2 (Dolomanov et al., 2009)'
_computing_publication_material 'CIFTAB (Sheldrick, 2013)'
_computing_structure_refinement 'SHELXL (Sheldrick, 2014)'
_computing_structure_solution
;
'SHELXT (Sheldrick, 2014)'
;
_diffrn_ambient_temperature 173.1500
_diffrn_detector_area_resol_mean 28.5714
_diffrn_measured_fraction_theta_full 0.989
_diffrn_measured_fraction_theta_max 0.990
_diffrn_measurement_details
;
scan:
	Number of images: 360
	           Slice: -110.0000 - 70.0000
	     Image width: 0.5000
	        Exp time: 5.0000
	   Rotation axis: Omega
	           Omega: 0.0000
	             Chi: 45.0000
	             Phi: 0.0000
	             XTD: 45.1164
	          2theta: -19.8489
scan:
	Number of images: 360
	           Slice: -110.0000 - 70.0000
	     Image width: 0.5000
	        Exp time: 5.0000
	   Rotation axis: Omega
	           Omega: 0.0000
	             Chi: 45.0000
	             Phi: 270.0000
	             XTD: 45.1164
	          2theta: -19.8489
scan:
	Number of images: 312
	           Slice: -110.0000 - 46.0000
	     Image width: 0.5000
	        Exp time: 5.0000
	   Rotation axis: Omega
	           Omega: 0.0000
	             Chi: 45.0000
	             Phi: 180.0000
	             XTD: 45.1164
	          2theta: -19.8489
;
_diffrn_measurement_device
;
Saturn724+ (2x2 bin mode)
;
_diffrn_measurement_device_details
;
AFC10: Fixed Chi 2 circle
;
_diffrn_measurement_device_type 'Saturn724+ CCD'
_diffrn_measurement_method '\w scans at fixed \c = 45\%'
_diffrn_orient_matrix_type d*Trek
_diffrn_orient_matrix_UB_11 -0.0751
_diffrn_orient_matrix_UB_12 0.0673
_diffrn_orient_matrix_UB_13 0.0177
_diffrn_orient_matrix_UB_21 0.0426
_diffrn_orient_matrix_UB_22 0.0615
_diffrn_orient_matrix_UB_23 -0.0535
_diffrn_orient_matrix_UB_31 -0.0273
_diffrn_orient_matrix_UB_32 -0.0190
_diffrn_orient_matrix_UB_33 -0.0436
_diffrn_radiation_detector CCD
_diffrn_radiation_monochromator 'Graphite Monochromator'
_diffrn_radiation_type MoK\a
_diffrn_radiation_wavelength 0.71073
_diffrn_reflns_av_R_equivalents 0.0346
_diffrn_reflns_av_unetI/netI 0.0227
_diffrn_reflns_Laue_measured_fraction_full 0.989
_diffrn_reflns_Laue_measured_fraction_max 0.990
_diffrn_reflns_limit_h_max 12
_diffrn_reflns_limit_h_min -12
_diffrn_reflns_limit_k_max 14
_diffrn_reflns_limit_k_min -13
_diffrn_reflns_limit_l_max 23
_diffrn_reflns_limit_l_min -22
_diffrn_reflns_number 21360
_diffrn_reflns_point_group_measured_fraction_full 0.988
_diffrn_reflns_point_group_measured_fraction_max 0.990
_diffrn_reflns_theta_full 26.000
_diffrn_reflns_theta_max 27.476
_diffrn_reflns_theta_min 2.803
_diffrn_source 'Sealed Tube'
_diffrn_source_current 30.0000
_diffrn_source_power 1.5000
_diffrn_source_voltage 50.0000
_exptl_absorpt_coefficient_mu 0.182
_exptl_absorpt_correction_T_max 1.0000
_exptl_absorpt_correction_T_min 0.8986
_exptl_absorpt_correction_type multi-scan
_exptl_absorpt_process_details 'CrystalClear (Rigaku Inc., 2007)'
_exptl_crystal_colour Colorless
_exptl_crystal_density_diffrn 1.246
_exptl_crystal_description block
_exptl_crystal_F_000 768
_exptl_crystal_size_max 0.55
_exptl_crystal_size_mid 0.31
_exptl_crystal_size_min 0.29
_refine_diff_density_max 0.205
_refine_diff_density_min -0.147
_refine_diff_density_rms 0.036
_refine_ls_abs_structure_details
;
 Flack x determined using 1814 quotients [(I+)-(I-)]/[(I+)+(I-)]
 (Parsons and Flack (2004), Acta Cryst. A60, s61).
;
_refine_ls_abs_structure_Flack 0.05(2)
_refine_ls_extinction_method none
_refine_ls_goodness_of_fit_ref 0.972
_refine_ls_hydrogen_treatment constr
_refine_ls_matrix_type full
_refine_ls_number_parameters 236
_refine_ls_number_reflns 4390
_refine_ls_number_restraints 0
_refine_ls_restrained_S_all 0.972
_refine_ls_R_factor_all 0.0325
_refine_ls_R_factor_gt 0.0322
_refine_ls_shift/su_max 0.001
_refine_ls_shift/su_mean 0.000
_refine_ls_structure_factor_coef Fsqd
_refine_ls_weighting_details 'w=1/[\s^2^(Fo^2^)+(0.1000P)^2^] where P=(Fo^2^+2Fc^2^)/3'
_refine_ls_weighting_scheme calc
_refine_ls_wR_factor_gt 0.1125
_refine_ls_wR_factor_ref 0.1130
_reflns_Friedel_coverage 0.757
_reflns_Friedel_fraction_full 0.988
_reflns_Friedel_fraction_max 0.989
_reflns_number_gt 4361
_reflns_number_total 4390
_reflns_threshold_expression 'I > 2\s(I)'
_cod_data_source_file jo6b00313_si_003.cif
_cod_data_source_block sa4363
_cod_database_code 4036694
_shelxl_version_number 2013-4
_shelx_space_group_comment
;
The symmetry employed for this shelxl refinement is uniquely defined
by the following loop, which should always be used as a source of
symmetry information in preference to the above space-group names.
They are only intended as comments.
;
_diffrn_number_total 2528
_olex2_refinement_description
;
1. Fixed Uiso
 At 1.2 times of:
  All C(H) groups, All C(H,H) groups
 At 1.5 times of:
  All C(H,H,H) groups
2.a Ternary CH refined with riding coordinates:
 C2(H2), C3(H3)
2.b Secondary CH2 refined with riding coordinates:
 C4(H4A,H4B), C20(H20A,H20B), C21(H21A,H21B)
2.c Aromatic/amide H refined with riding coordinates:
 C9(H9), C10(H10), C11(H11), C12(H12), C13(H13), C15(H15), C16(H16), C17(H17),
 C18(H18), C19(H19)
2.d Idealised Me refined as rotating group:
 C22(H22A,H22B,H22C)
;
_olex2_submission_special_instructions 'No special instructions were received'

loop_
_space_group_symop_operation_xyz
'x, y, z'
'-x+1/2, -y, z+1/2'
'-x, y+1/2, -z+1/2'
'x+1/2, -y+1/2, -z'

loop_
_atom_site_label
_atom_site_type_symbol
_atom_site_fract_x
_atom_site_fract_y
_atom_site_fract_z
_atom_site_U_iso_or_equiv
_atom_site_adp_type
_atom_site_occupancy
_atom_site_site_symmetry_order
_atom_site_calc_flag
_atom_site_refinement_flags_posn
S1 S 0.42977(5) 0.72871(5) 0.67582(2) 0.02506(16) Uani 1 1 d .
O1 O 0.67110(16) 0.52143(15) 0.78583(9) 0.0318(4) Uani 1 1 d .
O2 O 0.61170(18) 0.84632(15) 0.79773(10) 0.0357(4) Uani 1 1 d .
N1 N 0.62904(19) 0.56695(18) 0.66539(11) 0.0294(4) Uani 1 1 d .
C1 C 0.4851(2) 0.66306(18) 0.76158(10) 0.0213(4) Uani 1 1 d .
C2 C 0.37473(19) 0.59506(18) 0.80671(10) 0.0219(4) Uani 1 1 d .
H2 H 0.3673 0.5103 0.7889 0.026 Uiso 1 1 calc R
C3 C 0.4380(2) 0.59378(19) 0.88548(10) 0.0247(4) Uani 1 1 d .
H3 H 0.5085 0.5297 0.8861 0.030 Uiso 1 1 calc R
C4 C 0.5115(2) 0.7176(2) 0.89283(12) 0.0301(5) Uani 1 1 d .
H4A H 0.4524 0.7773 0.9165 0.036 Uiso 1 1 calc R
H4B H 0.5940 0.7086 0.9219 0.036 Uiso 1 1 calc R
C5 C 0.5464(2) 0.75866(19) 0.81574(11) 0.0246(4) Uani 1 1 d .
C6 C 0.6044(2) 0.57616(19) 0.74017(12) 0.0248(4) Uani 1 1 d .
C7 C 0.5488(2) 0.6390(2) 0.62829(12) 0.0259(4) Uani 1 1 d .
C8 C 0.5557(2) 0.6459(2) 0.54766(12) 0.0302(4) Uani 1 1 d .
C9 C 0.6521(3) 0.5733(3) 0.51074(14) 0.0418(6) Uani 1 1 d .
H9 H 0.7104 0.5218 0.5368 0.050 Uiso 1 1 calc R
C10 C 0.6596(3) 0.5791(3) 0.43506(15) 0.0527(8) Uani 1 1 d .
H10 H 0.7229 0.5307 0.4102 0.063 Uiso 1 1 calc R
C11 C 0.5742(4) 0.6560(3) 0.39619(13) 0.0527(8) Uani 1 1 d .
H11 H 0.5814 0.6602 0.3454 0.063 Uiso 1 1 calc R
C12 C 0.4779(3) 0.7272(3) 0.43221(14) 0.0476(7) Uani 1 1 d .
H12 H 0.4195 0.7781 0.4057 0.057 Uiso 1 1 calc R
C13 C 0.4689(3) 0.7219(3) 0.50830(13) 0.0390(6) Uani 1 1 d .
H13 H 0.4045 0.7696 0.5328 0.047 Uiso 1 1 calc R
C14 C 0.2349(2) 0.65519(19) 0.80332(11) 0.0227(4) Uani 1 1 d .
C15 C 0.1202(2) 0.5817(2) 0.79253(13) 0.0320(5) Uani 1 1 d .
H15 H 0.1313 0.4977 0.7853 0.038 Uiso 1 1 calc R
C16 C -0.0111(2) 0.6316(3) 0.79242(15) 0.0388(5) Uani 1 1 d .
H16 H -0.0866 0.5810 0.7851 0.047 Uiso 1 1 calc R
C17 C -0.0291(2) 0.7567(3) 0.80325(15) 0.0394(6) Uani 1 1 d .
H17 H -0.1167 0.7903 0.8035 0.047 Uiso 1 1 calc R
C18 C 0.0841(3) 0.8314(2) 0.81369(13) 0.0330(5) Uani 1 1 d .
H18 H 0.0725 0.9153 0.8211 0.040 Uiso 1 1 calc R
C19 C 0.2150(2) 0.7813(2) 0.81309(12) 0.0267(4) Uani 1 1 d .
H19 H 0.2903 0.8325 0.8193 0.032 Uiso 1 1 calc R
C20 C 0.3368(2) 0.5636(2) 0.94618(12) 0.0301(4) Uani 1 1 d .
H20A H 0.2900 0.4875 0.9342 0.036 Uiso 1 1 calc R
H20B H 0.2685 0.6282 0.9488 0.036 Uiso 1 1 calc R
C21 C 0.4059(3) 0.5503(2) 1.02109(12) 0.0368(5) Uani 1 1 d .
H21A H 0.4856 0.4976 1.0164 0.044 Uiso 1 1 calc R
H21B H 0.4368 0.6304 1.0377 0.044 Uiso 1 1 calc R
C22 C 0.3090(3) 0.4960(3) 1.07786(13) 0.0415(6) Uani 1 1 d .
H22A H 0.2818 0.4150 1.0628 0.062 Uiso 1 1 calc GR
H22B H 0.2295 0.5473 1.0822 0.062 Uiso 1 1 calc GR
H22C H 0.3546 0.4913 1.1244 0.062 Uiso 1 1 calc GR

loop_
_atom_site_aniso_label
_atom_site_aniso_U_11
_atom_site_aniso_U_22
_atom_site_aniso_U_33
_atom_site_aniso_U_23
_atom_site_aniso_U_13
_atom_site_aniso_U_12
S1 0.0244(2) 0.0317(3) 0.0192(2) -0.00012(17) 0.00058(18) 0.00571(19)
O1 0.0239(7) 0.0366(8) 0.0349(9) 0.0058(7) -0.0002(6) 0.0073(6)
O2 0.0393(9) 0.0316(8) 0.0363(8) 0.0045(7) -0.0053(7) -0.0125(7)
N1 0.0274(8) 0.0312(9) 0.0295(9) -0.0003(7) 0.0072(7) 0.0039(7)
C1 0.0206(8) 0.0229(9) 0.0205(9) 0.0018(7) 0.0004(7) 0.0002(7)
C2 0.0207(9) 0.0235(9) 0.0215(9) -0.0020(7) 0.0016(7) -0.0017(7)
C3 0.0244(9) 0.0276(9) 0.0220(9) 0.0011(7) 0.0006(8) -0.0008(8)
C4 0.0331(10) 0.0346(11) 0.0225(9) -0.0005(8) -0.0046(8) -0.0084(9)
C5 0.0213(8) 0.0272(9) 0.0253(9) 0.0001(8) -0.0039(7) -0.0001(7)
C6 0.0199(8) 0.0259(9) 0.0286(9) -0.0001(8) 0.0027(8) -0.0007(8)
C7 0.0221(9) 0.0293(10) 0.0264(9) -0.0027(8) 0.0038(7) -0.0026(8)
C8 0.0325(11) 0.0329(10) 0.0251(10) -0.0035(8) 0.0077(8) -0.0073(9)
C9 0.0374(12) 0.0532(15) 0.0348(12) -0.0103(11) 0.0108(10) -0.0034(12)
C10 0.0509(16) 0.0714(19) 0.0358(13) -0.0194(14) 0.0168(12) -0.0109(15)
C11 0.0682(19) 0.0684(18) 0.0213(10) -0.0087(11) 0.0108(12) -0.0278(17)
C12 0.0633(18) 0.0533(15) 0.0262(12) 0.0040(11) -0.0018(11) -0.0140(15)
C13 0.0504(14) 0.0413(13) 0.0252(10) 0.0008(10) 0.0047(9) -0.0040(11)
C14 0.0210(9) 0.0268(9) 0.0203(8) -0.0009(8) 0.0011(7) -0.0015(7)
C15 0.0252(10) 0.0348(11) 0.0359(11) -0.0031(9) -0.0007(9) -0.0059(9)
C16 0.0221(10) 0.0490(14) 0.0452(13) 0.0018(12) -0.0003(9) -0.0067(10)
C17 0.0242(10) 0.0534(15) 0.0406(12) 0.0092(12) 0.0026(9) 0.0078(10)
C18 0.0322(11) 0.0322(11) 0.0348(11) 0.0038(9) 0.0066(9) 0.0085(9)
C19 0.0223(9) 0.0283(10) 0.0296(10) -0.0006(8) 0.0031(7) 0.0006(8)
C20 0.0293(10) 0.0366(11) 0.0246(9) 0.0036(9) 0.0032(8) -0.0006(9)
C21 0.0412(13) 0.0432(12) 0.0259(10) 0.0055(9) 0.0007(10) -0.0066(11)
C22 0.0475(14) 0.0509(14) 0.0260(11) 0.0066(10) 0.0080(10) -0.0019(13)

loop_
_atom_type_symbol
_atom_type_description
_atom_type_scat_dispersion_real
_atom_type_scat_dispersion_imag
_atom_type_scat_source
C C 0.0033 0.0016 'International Tables Vol C Tables 4.2.6.8 and 6.1.1.4'
H H 0.0000 0.0000 'International Tables Vol C Tables 4.2.6.8 and 6.1.1.4'
N N 0.0061 0.0033 'International Tables Vol C Tables 4.2.6.8 and 6.1.1.4'
O O 0.0106 0.0060 'International Tables Vol C Tables 4.2.6.8 and 6.1.1.4'
S S 0.1246 0.1234 'International Tables Vol C Tables 4.2.6.8 and 6.1.1.4'

loop_
_geom_angle_atom_site_label_1
_geom_angle_atom_site_label_2
_geom_angle_atom_site_label_3
_geom_angle
C7 S1 C1 90.54(10)
C7 N1 C6 111.31(18)
C2 C1 S1 116.26(14)
C2 C1 C5 104.51(15)
C2 C1 C6 111.52(16)
C5 C1 S1 113.70(14)
C6 C1 S1 104.39(13)
C6 C1 C5 106.18(16)
C1 C2 H2 109.0
C1 C2 C3 102.58(15)
C3 C2 H2 109.0
C14 C2 C1 113.63(16)
C14 C2 H2 109.0
C14 C2 C3 113.42(16)
C2 C3 H3 107.1
C4 C3 C2 104.93(16)
C4 C3 H3 107.1
C20 C3 C2 114.45(18)
C20 C3 H3 107.1
C20 C3 C4 115.53(18)
C3 C4 H4A 110.4
C3 C4 H4B 110.4
H4A C4 H4B 108.6
C5 C4 C3 106.50(17)
C5 C4 H4A 110.4
C5 C4 H4B 110.4
O2 C5 C1 124.44(19)
O2 C5 C4 127.7(2)
C4 C5 C1 107.79(17)
O1 C6 N1 123.04(19)
O1 C6 C1 122.01(18)
N1 C6 C1 114.95(17)
N1 C7 S1 118.69(17)
N1 C7 C8 121.5(2)
C8 C7 S1 119.79(17)
C9 C8 C7 118.8(2)
C13 C8 C7 121.3(2)
C13 C8 C9 119.9(2)
C8 C9 H9 120.4
C10 C9 C8 119.3(3)
C10 C9 H9 120.4
C9 C10 H10 119.7
C11 C10 C9 120.6(3)
C11 C10 H10 119.7
C10 C11 H11 119.8
C10 C11 C12 120.5(2)
C12 C11 H11 119.8
C11 C12 H12 120.2
C11 C12 C13 119.5(3)
C13 C12 H12 120.2
C8 C13 C12 120.2(3)
C8 C13 H13 119.9
C12 C13 H13 119.9
C15 C14 C2 118.96(18)
C15 C14 C19 118.0(2)
C19 C14 C2 122.96(18)
C14 C15 H15 119.4
C14 C15 C16 121.2(2)
C16 C15 H15 119.4
C15 C16 H16 120.0
C17 C16 C15 120.0(2)
C17 C16 H16 120.0
C16 C17 H17 120.2
C18 C17 C16 119.6(2)
C18 C17 H17 120.2
C17 C18 H18 119.9
C17 C18 C19 120.2(2)
C19 C18 H18 119.9
C14 C19 H19 119.5
C18 C19 C14 120.9(2)
C18 C19 H19 119.5
C3 C20 H20A 109.1
C3 C20 H20B 109.1
C3 C20 C21 112.53(19)
H20A C20 H20B 107.8
C21 C20 H20A 109.1
C21 C20 H20B 109.1
C20 C21 H21A 109.3
C20 C21 H21B 109.3
H21A C21 H21B 108.0
C22 C21 C20 111.7(2)
C22 C21 H21A 109.3
C22 C21 H21B 109.3
C21 C22 H22A 109.5
C21 C22 H22B 109.5
C21 C22 H22C 109.5
H22A C22 H22B 109.5
H22A C22 H22C 109.5
H22B C22 H22C 109.5

loop_
_geom_bond_atom_site_label_1
_geom_bond_atom_site_label_2
_geom_bond_distance
S1 C1 1.802(2)
S1 C7 1.748(2)
O1 C6 1.213(3)
O2 C5 1.193(3)
N1 C6 1.388(3)
N1 C7 1.298(3)
C1 C2 1.545(3)
C1 C5 1.554(3)
C1 C6 1.550(3)
C2 H2 0.9800
C2 C3 1.564(3)
C2 C14 1.516(3)
C3 H3 0.9800
C3 C4 1.532(3)
C3 C20 1.520(3)
C4 H4A 0.9700
C4 H4B 0.9700
C4 C5 1.514(3)
C7 C8 1.474(3)
C8 C9 1.401(3)
C8 C13 1.385(4)
C9 H9 0.9300
C9 C10 1.383(4)
C10 H10 0.9300
C10 C11 1.378(5)
C11 H11 0.9300
C11 C12 1.384(5)
C12 H12 0.9300
C12 C13 1.391(3)
C13 H13 0.9300
C14 C15 1.391(3)
C14 C19 1.397(3)
C15 H15 0.9300
C15 C16 1.392(3)
C16 H16 0.9300
C16 C17 1.387(4)
C17 H17 0.9300
C17 C18 1.386(4)
C18 H18 0.9300
C18 C19 1.390(3)
C19 H19 0.9300
C20 H20A 0.9700
C20 H20B 0.9700
C20 C21 1.531(3)
C21 H21A 0.9700
C21 H21B 0.9700
C21 C22 1.522(3)
C22 H22A 0.9600
C22 H22B 0.9600
C22 H22C 0.9600

loop_
_geom_torsion_atom_site_label_1
_geom_torsion_atom_site_label_2
_geom_torsion_atom_site_label_3
_geom_torsion_atom_site_label_4
_geom_torsion
S1 C1 C2 C3 -160.06(13)
S1 C1 C2 C14 -37.2(2)
S1 C1 C5 O2 -34.5(3)
S1 C1 C5 C4 147.12(16)
S1 C1 C6 O1 175.84(17)
S1 C1 C6 N1 -3.7(2)
S1 C7 C8 C9 179.87(18)
S1 C7 C8 C13 -0.3(3)
N1 C7 C8 C9 -0.5(3)
N1 C7 C8 C13 179.3(2)
C1 S1 C7 N1 -1.50(19)
C1 S1 C7 C8 178.15(17)
C1 C2 C3 C4 36.6(2)
C1 C2 C3 C20 164.24(17)
C1 C2 C14 C15 135.14(19)
C1 C2 C14 C19 -47.1(3)
C2 C1 C5 O2 -162.3(2)
C2 C1 C5 C4 19.3(2)
C2 C1 C6 O1 -57.8(3)
C2 C1 C6 N1 122.65(19)
C2 C3 C4 C5 -25.0(2)
C2 C3 C20 C21 174.05(19)
C2 C14 C15 C16 177.0(2)
C2 C14 C19 C18 -176.29(19)
C3 C2 C14 C15 -108.2(2)
C3 C2 C14 C19 69.5(2)
C3 C4 C5 O2 -174.7(2)
C3 C4 C5 C1 3.6(2)
C3 C20 C21 C22 -168.8(2)
C4 C3 C20 C21 -63.9(3)
C5 C1 C2 C3 -33.86(19)
C5 C1 C2 C14 88.96(19)
C5 C1 C6 O1 55.4(2)
C5 C1 C6 N1 -124.09(19)
C6 N1 C7 S1 -0.5(3)
C6 N1 C7 C8 179.83(19)
C6 C1 C2 C3 80.43(19)
C6 C1 C2 C14 -156.74(16)
C6 C1 C5 O2 79.7(3)
C6 C1 C5 C4 -98.68(19)
C7 S1 C1 C2 -120.64(15)
C7 S1 C1 C5 117.91(15)
C7 S1 C1 C6 2.65(14)
C7 N1 C6 O1 -176.7(2)
C7 N1 C6 C1 2.8(3)
C7 C8 C9 C10 -179.9(2)
C7 C8 C13 C12 179.7(2)
C8 C9 C10 C11 0.5(5)
C9 C8 C13 C12 -0.5(4)
C9 C10 C11 C12 -1.1(5)
C10 C11 C12 C13 0.9(5)
C11 C12 C13 C8 -0.1(4)
C13 C8 C9 C10 0.3(4)
C14 C2 C3 C4 -86.4(2)
C14 C2 C3 C20 41.3(2)
C14 C15 C16 C17 0.0(4)
C15 C14 C19 C18 1.4(3)
C15 C16 C17 C18 0.4(4)
C16 C17 C18 C19 0.2(4)
C17 C18 C19 C14 -1.1(3)
C19 C14 C15 C16 -0.9(3)
C20 C3 C4 C5 -152.01(18)
